data_7130059
loop_
_publ_author_name
'Fang, Da-Shu'
'Deng, Jun'
'Zheng, Jianfeng'
'Li, Wei-Dong Z.'

_publ_section_title
;
 A Stereospecific Total Synthesis of dl-Hexahydroapoerysopine
;
_journal_name_full 'Chemical Communications'
_journal_paper_doi 10.1039/D2CC01892F
_journal_year 2022
_chemical_formula_sum 'C18 H19 N O4'
_chemical_formula_weight 313.34
_space_group_crystal_system monoclinic
_space_group_IT_number 14
_space_group_name_Hall '-P 2ybc'
_space_group_name_H-M_alt 'P 1 21/c 1'
_atom_sites_solution_hydrogens geom
_audit_creation_method SHELXL-2014/7
_audit_update_record
;
2021-10-14 deposited with the CCDC.	2022-05-05 downloaded from the CCDC.
;
_cell_angle_alpha 90
_cell_angle_beta 106.923(5)
_cell_angle_gamma 90
_cell_formula_units_Z 4
_cell_length_a 9.7090(5)
_cell_length_b 15.8571(6)
_cell_length_c 10.2126(5)
_cell_measurement_temperature 293(2)
_cell_volume 1504.21(13)
_computing_structure_refinement 'SHELXL-2014/7 (Sheldrick, 2014)'
_diffrn_ambient_temperature 293(2)
_diffrn_measured_fraction_theta_full 0.998
_diffrn_measured_fraction_theta_max 0.998
_diffrn_radiation_type MoK\a
_diffrn_radiation_wavelength 0.71073
_diffrn_reflns_av_R_equivalents 0.0224
_diffrn_reflns_av_unetI/netI 0.0316
_diffrn_reflns_Laue_measured_fraction_full 0.998
_diffrn_reflns_Laue_measured_fraction_max 0.998
_diffrn_reflns_limit_h_max 12
_diffrn_reflns_limit_h_min -12
_diffrn_reflns_limit_k_max 19
_diffrn_reflns_limit_k_min -19
_diffrn_reflns_limit_l_max 9
_diffrn_reflns_limit_l_min -12
_diffrn_reflns_number 7641
_diffrn_reflns_point_group_measured_fraction_full 0.998
_diffrn_reflns_point_group_measured_fraction_max 0.998
_diffrn_reflns_theta_full 26.000
_diffrn_reflns_theta_max 26.368
_diffrn_reflns_theta_min 3.309
_exptl_absorpt_coefficient_mu 0.098
_exptl_crystal_density_diffrn 1.384
_exptl_crystal_F_000 664
_refine_diff_density_max 0.212
_refine_diff_density_min -0.226
_refine_diff_density_rms 0.044
_refine_ls_extinction_method none
_refine_ls_goodness_of_fit_ref 1.041
_refine_ls_hydrogen_treatment constr
_refine_ls_matrix_type full
_refine_ls_number_parameters 210
_refine_ls_number_reflns 3071
_refine_ls_number_restraints 0
_refine_ls_restrained_S_all 1.041
_refine_ls_R_factor_all 0.0657
_refine_ls_R_factor_gt 0.0478
_refine_ls_shift/su_max 0.000
_refine_ls_shift/su_mean 0.000
_refine_ls_structure_factor_coef Fsqd
_refine_ls_weighting_details 'w=1/[\s^2^(Fo^2^)+(0.0427P)^2^+0.7603P] where P=(Fo^2^+2Fc^2^)/3'
_refine_ls_weighting_scheme calc
_refine_ls_wR_factor_gt 0.1090
_refine_ls_wR_factor_ref 0.1205
_reflns_Friedel_coverage 0.000
_reflns_number_gt 2325
_reflns_number_total 3071
_reflns_threshold_expression 'I > 2\s(I)'
_cod_data_source_file d2cc01892f2.cif
_cod_data_source_block 20180628-liweidong-fds
_cod_original_cell_volume 1504.21(12)
_cod_original_sg_symbol_H-M 'P 21/c'
_cod_database_code 7130059
_shelx_shelxl_version_number 2014/7
_shelx_space_group_comment
;
The symmetry employed for this shelxl refinement is uniquely defined
by the following loop, which should always be used as a source of
symmetry information in preference to the above space-group names.
They are only intended as comments.
;

loop_
_space_group_symop_operation_xyz
'x, y, z'
'-x, y+1/2, -z+1/2'
'-x, -y, -z'
'x, -y-1/2, z-1/2'

loop_
_atom_site_label
_atom_site_type_symbol
_atom_site_fract_x
_atom_site_fract_y
_atom_site_fract_z
_atom_site_U_iso_or_equiv
_atom_site_adp_type
_atom_site_occupancy
_atom_site_site_symmetry_order
_atom_site_calc_flag
_atom_site_refinement_flags_posn
_atom_site_refinement_flags_adp
_atom_site_refinement_flags_occupancy
_atom_site_disorder_assembly
_atom_site_disorder_group
O2 O 0.86676(16) 0.41579(8) 0.31754(14) 0.0422(4) Uani 1 1 d . . . . .
O1 O 0.89359(16) 0.29399(8) 0.49074(15) 0.0445(4) Uani 1 1 d . . . . .
O4 O 0.44558(17) 0.62010(10) 0.94095(15) 0.0502(4) Uani 1 1 d . . . . .
N1 N 0.55913(17) 0.59275(10) 0.77747(16) 0.0363(4) Uani 1 1 d . . . . .
O3 O 0.82802(19) 0.82506(10) 0.5966(2) 0.0682(5) Uani 1 1 d . . . . .
C5 C 0.74841(19) 0.52674(11) 0.58619(18) 0.0310(4) Uani 1 1 d . . . . .
C6 C 0.7083(2) 0.61409(11) 0.61525(17) 0.0305(4) Uani 1 1 d . . . . .
C2 C 0.8433(2) 0.36818(11) 0.5279(2) 0.0341(4) Uani 1 1 d . . . . .
C4 C 0.78371(19) 0.51257(11) 0.46416(18) 0.0321(4) Uani 1 1 d . . . . .
H4 H 0.7755 0.5567 0.4023 0.039 Uiso 1 1 calc R U . . .
C3 C 0.8304(2) 0.43466(12) 0.43369(19) 0.0328(4) Uani 1 1 d . . . . .
C17 C 0.8079(2) 0.38202(12) 0.6474(2) 0.0365(5) Uani 1 1 d . . . . .
H17 H 0.8157 0.3377 0.7088 0.044 Uiso 1 1 calc R U . . .
C10 C 0.5259(2) 0.72152(12) 0.65707(19) 0.0344(4) Uani 1 1 d . . . . .
H10 H 0.4666 0.7413 0.5675 0.041 Uiso 1 1 calc R U . . .
C13 C 0.56624(19) 0.62818(11) 0.64703(18) 0.0306(4) Uani 1 1 d . . . . .
H13 H 0.4898 0.6020 0.5737 0.037 Uiso 1 1 calc R U . . .
C16 C 0.7604(2) 0.46072(12) 0.67912(19) 0.0340(4) Uani 1 1 d . . . . .
C11 C 0.4360(2) 0.72000(13) 0.7575(2) 0.0402(5) Uani 1 1 d . . . . .
H11A H 0.4566 0.7689 0.8170 0.048 Uiso 1 1 calc R U . . .
H11B H 0.3340 0.7194 0.7089 0.048 Uiso 1 1 calc R U . . .
C7 C 0.7902(2) 0.67909(12) 0.5993(2) 0.0373(5) Uani 1 1 d . . . . .
H7 H 0.8686 0.6678 0.5672 0.045 Uiso 1 1 calc R U . . .
C12 C 0.4794(2) 0.64029(13) 0.8387(2) 0.0380(5) Uani 1 1 d . . . . .
C18 C 0.8602(3) 0.48306(13) 0.2225(2) 0.0457(5) Uani 1 1 d . . . . .
H18A H 0.8956 0.4636 0.1493 0.069 Uiso 1 1 calc R U . . .
H18B H 0.9184 0.5293 0.2685 0.069 Uiso 1 1 calc R U . . .
H18C H 0.7623 0.5014 0.1860 0.069 Uiso 1 1 calc R U . . .
C8 C 0.7635(2) 0.76680(13) 0.6295(2) 0.0417(5) Uani 1 1 d . . . . .
C14 C 0.5836(2) 0.50343(13) 0.8102(2) 0.0458(5) Uani 1 1 d . . . . .
H14A H 0.5141 0.4706 0.7416 0.055 Uiso 1 1 calc R U . . .
H14B H 0.5669 0.4926 0.8978 0.055 Uiso 1 1 calc R U . . .
C9 C 0.6568(2) 0.77856(12) 0.7085(2) 0.0421(5) Uani 1 1 d . . . . .
H9A H 0.6255 0.8369 0.7012 0.050 Uiso 1 1 calc R U . . .
H9B H 0.7033 0.7666 0.8044 0.050 Uiso 1 1 calc R U . . .
C15 C 0.7333(2) 0.47375(14) 0.8165(2) 0.0459(5) Uani 1 1 d . . . . .
H15A H 0.7515 0.4210 0.8666 0.055 Uiso 1 1 calc R U . . .
H15B H 0.8021 0.5147 0.8681 0.055 Uiso 1 1 calc R U . . .
C1 C 0.9056(3) 0.22327(13) 0.5795(2) 0.0507(6) Uani 1 1 d . . . . .
H1A H 0.9520 0.1777 0.5472 0.076 Uiso 1 1 calc R U . . .
H1B H 0.8113 0.2059 0.5809 0.076 Uiso 1 1 calc R U . . .
H1C H 0.9616 0.2386 0.6704 0.076 Uiso 1 1 calc R U . . .

loop_
_atom_site_aniso_label
_atom_site_aniso_U_11
_atom_site_aniso_U_22
_atom_site_aniso_U_33
_atom_site_aniso_U_23
_atom_site_aniso_U_13
_atom_site_aniso_U_12
O2 0.0607(9) 0.0309(7) 0.0430(8) -0.0007(6) 0.0276(7) 0.0036(6)
O1 0.0565(9) 0.0275(7) 0.0560(9) 0.0037(6) 0.0266(7) 0.0082(6)
O4 0.0671(10) 0.0491(9) 0.0452(8) -0.0015(7) 0.0334(8) -0.0024(8)
N1 0.0464(10) 0.0330(8) 0.0351(9) 0.0040(7) 0.0205(7) 0.0026(7)
O3 0.0757(12) 0.0329(8) 0.1137(15) -0.0038(9) 0.0556(11) -0.0099(8)
C5 0.0327(10) 0.0274(9) 0.0331(9) 0.0007(8) 0.0098(8) 0.0010(8)
C6 0.0367(10) 0.0294(9) 0.0249(9) 0.0016(7) 0.0083(7) 0.0023(8)
C2 0.0333(10) 0.0254(9) 0.0442(11) 0.0003(8) 0.0122(8) 0.0013(8)
C4 0.0363(10) 0.0263(9) 0.0345(10) 0.0029(8) 0.0116(8) -0.0002(8)
C3 0.0340(10) 0.0309(10) 0.0357(10) -0.0017(8) 0.0135(8) -0.0014(8)
C17 0.0394(11) 0.0290(10) 0.0418(11) 0.0084(8) 0.0130(9) 0.0016(8)
C10 0.0406(11) 0.0314(10) 0.0326(10) -0.0001(8) 0.0127(8) 0.0047(8)
C13 0.0346(10) 0.0298(9) 0.0284(9) -0.0007(8) 0.0106(8) -0.0014(8)
C16 0.0350(10) 0.0319(10) 0.0358(10) 0.0037(8) 0.0114(8) 0.0023(8)
C11 0.0439(11) 0.0384(11) 0.0419(11) -0.0053(9) 0.0183(9) 0.0040(9)
C7 0.0409(11) 0.0337(10) 0.0414(11) -0.0008(9) 0.0184(9) 0.0000(9)
C12 0.0439(11) 0.0384(11) 0.0350(10) -0.0061(9) 0.0165(9) -0.0041(9)
C18 0.0641(14) 0.0385(12) 0.0416(11) -0.0004(9) 0.0263(10) -0.0051(10)
C8 0.0445(12) 0.0302(10) 0.0523(12) -0.0018(9) 0.0172(10) -0.0053(9)
C14 0.0622(14) 0.0365(11) 0.0472(12) 0.0088(10) 0.0292(11) 0.0040(10)
C9 0.0540(13) 0.0286(10) 0.0472(12) -0.0065(9) 0.0205(10) 0.0005(9)
C15 0.0610(14) 0.0417(12) 0.0366(11) 0.0109(9) 0.0166(10) 0.0114(10)
C1 0.0634(15) 0.0280(10) 0.0621(14) 0.0080(10) 0.0205(12) 0.0102(10)

loop_
_atom_type_symbol
_atom_type_description
_atom_type_scat_dispersion_real
_atom_type_scat_dispersion_imag
_atom_type_scat_source
C C 0.0033 0.0016 'International Tables Vol C Tables 4.2.6.8 and 6.1.1.4'
H H 0.0000 0.0000 'International Tables Vol C Tables 4.2.6.8 and 6.1.1.4'
N N 0.0061 0.0033 'International Tables Vol C Tables 4.2.6.8 and 6.1.1.4'
O O 0.0106 0.0060 'International Tables Vol C Tables 4.2.6.8 and 6.1.1.4'

loop_
_geom_angle_atom_site_label_1
_geom_angle_atom_site_label_2
_geom_angle_atom_site_label_3
_geom_angle
_geom_angle_site_symmetry_1
_geom_angle_site_symmetry_3
_geom_angle_publ_flag
C3 O2 C18 117.00(14) . . ?
C2 O1 C1 118.00(16) . . ?
C12 N1 C14 120.74(16) . . ?
C12 N1 C13 112.95(16) . . ?
C14 N1 C13 122.17(15) . . ?
C16 C5 C4 119.37(17) . . ?
C16 C5 C6 122.44(16) . . ?
C4 C5 C6 118.07(16) . . ?
C7 C6 C5 119.46(16) . . ?
C7 C6 C13 121.27(17) . . ?
C5 C6 C13 118.92(15) . . ?
O1 C2 C17 125.68(17) . . ?
O1 C2 C3 114.97(16) . . ?
C17 C2 C3 119.35(17) . . ?
C3 C4 C5 121.59(17) . . ?
C3 C4 H4 119.2 . . ?
C5 C4 H4 119.2 . . ?
O2 C3 C4 125.17(17) . . ?
O2 C3 C2 115.81(16) . . ?
C4 C3 C2 119.02(17) . . ?
C2 C17 C16 122.04(17) . . ?
C2 C17 H17 119.0 . . ?
C16 C17 H17 119.0 . . ?
C9 C10 C11 111.12(16) . . ?
C9 C10 C13 112.95(16) . . ?
C11 C10 C13 103.60(15) . . ?
C9 C10 H10 109.7 . . ?
C11 C10 H10 109.7 . . ?
C13 C10 H10 109.7 . . ?
N1 C13 C6 115.00(15) . . ?
N1 C13 C10 103.14(14) . . ?
C6 C13 C10 114.74(15) . . ?
N1 C13 H13 107.9 . . ?
C6 C13 H13 107.9 . . ?
C10 C13 H13 107.9 . . ?
C5 C16 C17 118.62(17) . . ?
C5 C16 C15 121.68(17) . . ?
C17 C16 C15 119.56(17) . . ?
C12 C11 C10 105.10(15) . . ?
C12 C11 H11A 110.7 . . ?
C10 C11 H11A 110.7 . . ?
C12 C11 H11B 110.7 . . ?
C10 C11 H11B 110.7 . . ?
H11A C11 H11B 108.8 . . ?
C6 C7 C8 123.87(18) . . ?
C6 C7 H7 118.1 . . ?
C8 C7 H7 118.1 . . ?
O4 C12 N1 125.31(19) . . ?
O4 C12 C11 126.05(18) . . ?
N1 C12 C11 108.61(16) . . ?
O2 C18 H18A 109.5 . . ?
O2 C18 H18B 109.5 . . ?
H18A C18 H18B 109.5 . . ?
O2 C18 H18C 109.5 . . ?
H18A C18 H18C 109.5 . . ?
H18B C18 H18C 109.5 . . ?
O3 C8 C7 121.73(19) . . ?
O3 C8 C9 123.10(19) . . ?
C7 C8 C9 115.11(17) . . ?
N1 C14 C15 113.77(17) . . ?
N1 C14 H14A 108.8 . . ?
C15 C14 H14A 108.8 . . ?
N1 C14 H14B 108.8 . . ?
C15 C14 H14B 108.8 . . ?
H14A C14 H14B 107.7 . . ?
C8 C9 C10 112.26(16) . . ?
C8 C9 H9A 109.2 . . ?
C10 C9 H9A 109.2 . . ?
C8 C9 H9B 109.2 . . ?
C10 C9 H9B 109.2 . . ?
H9A C9 H9B 107.9 . . ?
C14 C15 C16 115.25(17) . . ?
C14 C15 H15A 108.5 . . ?
C16 C15 H15A 108.5 . . ?
C14 C15 H15B 108.5 . . ?
C16 C15 H15B 108.5 . . ?
H15A C15 H15B 107.5 . . ?
O1 C1 H1A 109.5 . . ?
O1 C1 H1B 109.5 . . ?
H1A C1 H1B 109.5 . . ?
O1 C1 H1C 109.5 . . ?
H1A C1 H1C 109.5 . . ?
H1B C1 H1C 109.5 . . ?

loop_
_geom_bond_atom_site_label_1
_geom_bond_atom_site_label_2
_geom_bond_distance
_geom_bond_site_symmetry_2
_geom_bond_publ_flag
O2 C3 1.366(2) . ?
O2 C18 1.431(2) . ?
O1 C2 1.369(2) . ?
O1 C1 1.426(2) . ?
O4 C12 1.225(2) . ?
N1 C12 1.357(2) . ?
N1 C14 1.459(3) . ?
N1 C13 1.466(2) . ?
O3 C8 1.217(2) . ?
C5 C16 1.395(3) . ?
C5 C4 1.403(2) . ?
C5 C6 1.492(2) . ?
C6 C7 1.340(3) . ?
C6 C13 1.523(2) . ?
C2 C17 1.378(3) . ?
C2 C3 1.408(3) . ?
C4 C3 1.382(3) . ?
C4 H4 0.9300 . ?
C17 C16 1.401(3) . ?
C17 H17 0.9300 . ?
C10 C9 1.524(3) . ?
C10 C11 1.528(3) . ?
C10 C13 1.542(2) . ?
C10 H10 0.9800 . ?
C13 H13 0.9800 . ?
C16 C15 1.515(3) . ?
C11 C12 1.503(3) . ?
C11 H11A 0.9700 . ?
C11 H11B 0.9700 . ?
C7 C8 1.464(3) . ?
C7 H7 0.9300 . ?
C18 H18A 0.9600 . ?
C18 H18B 0.9600 . ?
C18 H18C 0.9600 . ?
C8 C9 1.498(3) . ?
C14 C15 1.511(3) . ?
C14 H14A 0.9700 . ?
C14 H14B 0.9700 . ?
C9 H9A 0.9700 . ?
C9 H9B 0.9700 . ?
C15 H15A 0.9700 . ?
C15 H15B 0.9700 . ?
C1 H1A 0.9600 . ?
C1 H1B 0.9600 . ?
C1 H1C 0.9600 . ?

loop_
_geom_torsion_atom_site_label_1
_geom_torsion_atom_site_label_2
_geom_torsion_atom_site_label_3
_geom_torsion_atom_site_label_4
_geom_torsion
_geom_torsion_site_symmetry_1
_geom_torsion_site_symmetry_2
_geom_torsion_site_symmetry_3
_geom_torsion_site_symmetry_4
_geom_torsion_publ_flag
C16 C5 C6 C7 128.9(2) . . . . ?
C4 C5 C6 C7 -47.1(2) . . . . ?
C16 C5 C6 C13 -57.9(2) . . . . ?
C4 C5 C6 C13 126.16(18) . . . . ?
C1 O1 C2 C17 2.7(3) . . . . ?
C1 O1 C2 C3 -178.29(18) . . . . ?
C16 C5 C4 C3 -0.1(3) . . . . ?
C6 C5 C4 C3 176.01(17) . . . . ?
C18 O2 C3 C4 2.2(3) . . . . ?
C18 O2 C3 C2 -177.55(17) . . . . ?
C5 C4 C3 O2 -179.99(17) . . . . ?
C5 C4 C3 C2 -0.3(3) . . . . ?
O1 C2 C3 O2 1.3(2) . . . . ?
C17 C2 C3 O2 -179.64(17) . . . . ?
O1 C2 C3 C4 -178.47(17) . . . . ?
C17 C2 C3 C4 0.6(3) . . . . ?
O1 C2 C17 C16 178.39(18) . . . . ?
C3 C2 C17 C16 -0.6(3) . . . . ?
C12 N1 C13 C6 145.64(17) . . . . ?
C14 N1 C13 C6 -57.1(2) . . . . ?
C12 N1 C13 C10 20.0(2) . . . . ?
C14 N1 C13 C10 177.20(17) . . . . ?
C7 C6 C13 N1 -118.72(19) . . . . ?
C5 C6 C13 N1 68.1(2) . . . . ?
C7 C6 C13 C10 0.7(2) . . . . ?
C5 C6 C13 C10 -172.45(15) . . . . ?
C9 C10 C13 N1 95.19(18) . . . . ?
C11 C10 C13 N1 -25.15(18) . . . . ?
C9 C10 C13 C6 -30.7(2) . . . . ?
C11 C10 C13 C6 -150.99(16) . . . . ?
C4 C5 C16 C17 0.1(3) . . . . ?
C6 C5 C16 C17 -175.79(17) . . . . ?
C4 C5 C16 C15 175.88(17) . . . . ?
C6 C5 C16 C15 0.0(3) . . . . ?
C2 C17 C16 C5 0.2(3) . . . . ?
C2 C17 C16 C15 -175.62(19) . . . . ?
C9 C10 C11 C12 -99.18(19) . . . . ?
C13 C10 C11 C12 22.4(2) . . . . ?
C5 C6 C7 C8 -177.80(18) . . . . ?
C13 C6 C7 C8 9.1(3) . . . . ?
C14 N1 C12 O4 14.8(3) . . . . ?
C13 N1 C12 O4 172.42(19) . . . . ?
C14 N1 C12 C11 -163.38(18) . . . . ?
C13 N1 C12 C11 -5.8(2) . . . . ?
C10 C11 C12 O4 170.62(19) . . . . ?
C10 C11 C12 N1 -11.2(2) . . . . ?
C6 C7 C8 O3 -170.0(2) . . . . ?
C6 C7 C8 C9 12.7(3) . . . . ?
C12 N1 C14 C15 -141.80(19) . . . . ?
C13 N1 C14 C15 62.7(3) . . . . ?
O3 C8 C9 C10 140.0(2) . . . . ?
C7 C8 C9 C10 -42.7(3) . . . . ?
C11 C10 C9 C8 167.33(17) . . . . ?
C13 C10 C9 C8 51.4(2) . . . . ?
N1 C14 C15 C16 -76.7(2) . . . . ?
C5 C16 C15 C14 60.8(3) . . . . ?
C17 C16 C15 C14 -123.5(2) . . . . ?
